data_2001528
loop_
_publ_author_name
'Rom\'an, P.'
'Guzm\'an-Miralles, C.'
'Luque, A.'

_publ_section_title
;
 Structure of dipotassium
 <i>trans</i>-diaquabis(oxalato-<i>O</i>,<i>O</i>')nickelate(II)--water
 (1/4)
;
_journal_issue 7
_journal_name_full 'Acta Crystallographica Section C'
_journal_page_first 1336
_journal_page_last 1339
_journal_paper_doi 10.1107/S0108270193000940
_journal_volume 49
_journal_year 1993
_chemical_formula_sum 'C4 H12 K2 Ni O14'
_chemical_formula_weight 421.028
_space_group_IT_number 14
_space_group_name_Hall '-P 2yn'
_space_group_name_H-M_alt 'P 1 21/n 1'
_symmetry_cell_setting monoclinic
_symmetry_space_group_name_Hall '-P 2yn'
_symmetry_space_group_name_H-M 'P 1 21/n 1'
_atom_type_scat_source IntTabIV
_cell_angle_alpha 90
_cell_angle_beta 101.580(10)
_cell_angle_gamma 90
_cell_formula_units_Z 2
_cell_length_a 8.647(6)
_cell_length_b 6.627(2)
_cell_length_c 12.118(3)
_cell_measurement_reflns_used 25
_cell_measurement_temperature 296(2)
_cell_measurement_theta_max 14
_cell_measurement_theta_min 4
_cell_volume 680.3(5)
_diffrn_measurement_device CAD-4
_diffrn_measurement_method \w/2\q
_diffrn_radiation_type MoK\a
_diffrn_radiation_wavelength 0.71069
_diffrn_reflns_av_R_equivalents 0.0208
_diffrn_reflns_limit_h_max 13
_diffrn_reflns_limit_h_min 0
_diffrn_reflns_limit_k_max 10
_diffrn_reflns_limit_k_min 0
_diffrn_reflns_limit_l_max 19
_diffrn_reflns_limit_l_min -19
_diffrn_reflns_number 6256
_diffrn_reflns_theta_max 35
_diffrn_standards_decay_% <2
_diffrn_standards_interval_time 120
_diffrn_standards_number 2
_exptl_absorpt_coefficient_mu 2.112
_exptl_absorpt_correction_T_max 1.103
_exptl_absorpt_correction_T_min 0.818
_exptl_absorpt_correction_type empirical
_exptl_crystal_colour Green
_exptl_crystal_density_diffrn 2.05
_exptl_crystal_density_meas 2.040(10)
_exptl_crystal_density_method 'flotation in CHBr~3~/CCl~4~'
_exptl_crystal_description Prism
_exptl_crystal_size_max 0.35
_exptl_crystal_size_mid 0.35
_exptl_crystal_size_min 0.20
_refine_diff_density_max 0.60
_refine_diff_density_min -0.68
_refine_ls_extinction_method none
_refine_ls_goodness_of_fit_obs 0.69
_refine_ls_hydrogen_treatment refall
_refine_ls_number_parameters 121
_refine_ls_number_reflns 1846
_refine_ls_R_factor_obs 0.027
_refine_ls_shift/esd_max 0.43
_refine_ls_structure_factor_coef F
_refine_ls_weighting_scheme 'Weighting scheme: see below'
_refine_ls_wR_factor_obs 0.030
_reflns_number_observed 1846
_reflns_number_total 3011
_reflns_observed_criterion I>3\s(I)
_cod_data_source_file ab1046.cif
_cod_data_source_block ab1046_structure_1_of_1
_cod_original_formula_sum 'C4 H12 K2 Ni1 O14'
_cod_database_code 2001528

loop_
_space_group_symop_id
_space_group_symop_operation_xyz
1 x,y,z
2 -x+1/2,y+1/2,-z+1/2
3 -x,-y,-z
4 x+1/2,-y+1/2,z+1/2

loop_
_atom_site_label
_atom_site_fract_x
_atom_site_fract_y
_atom_site_fract_z
_atom_site_U_iso_or_equiv
Ni .0 .0 .0 .02170(10)
O(1) -.2357(2) .0241(2) -.07000(10) .0272(4)
O(2) -.0440(2) .2647(2) .06970(10) .0293(4)
O(3) -.0609(2) -.1448(3) .13810(10) .0378(5)
C(1) -.2967(2) .1834(3) -.04040(10) .0239(5)
C(2) -.1855(2) .3217(3) .04300(10) .0245(5)
O(11) -.4359(2) .2360(3) -.07060(10) .0333(4)
O(22) -.2415(2) .4748(2) .07830(10) .0335(4)
K -.43960(10) .65680(10) -.11710(10) .0385(2)
O(4) .6636(2) .0102(3) .18420(10) .0383(5)
O(5) .3159(2) .0118(3) .30900(10) .0439(5)
H(31) -.163(5) -.103(6) .143(3) ?
H(32) -.077(7) -.270(10) .111(5) ?
H(41) .591(5) -.065(7) .147(4) ?
H(42) .683(4) -.002(7) .253(3) ?
H(51) .393(5) -.066(7) .340(4) ?
H(52) .296(4) -.010(7) .238(3) ?

loop_
_geom_angle_atom_site_label_1
_geom_angle_atom_site_label_2
_geom_angle_atom_site_label_3
_geom_angle_site_symmetry_1
_geom_angle_site_symmetry_3
_geom_angle
_geom_angle_publ_flag
O(2) Ni O(3) . . 88.00(7) yes
O(1) Ni O(3) . . 88.72(8) yes
O(1) Ni O(2) . . 81.39(7) yes
Ni O(1) C(1) . . 112.60(10) yes
Ni O(2) C(2) . . 114.10(10) yes
Ni O(3) H(32) . . 101(4) yes
Ni O(3) H(31) . . 108(2) yes
H(31) O(3) H(32) . . 103(5) yes
O(1) C(1) O(11) . . 126.1(2) yes
O(1) K O(3) 2 3 106.94(5) yes
O(1) K O(4) 2 4 76.86(6) yes
O(1) K O(5) 2 3 84.98(7) yes
O(1) K O(11) 2 5 86.94(5) yes
O(1) K O(22) 2 5 136.67(5) yes
O(3) K O(5) 3 3 79.02(6) yes
O(11) K O(1) . 2 141.00(5) yes
O(11) K O(3) . 3 99.24(5) yes
O(11) K O(4) . 4 140.44(6) yes
O(11) K O(5) . 3 72.04(6) yes
O(11) K O(22) . . 56.49(5) yes
O(11) K O(11) . 5 94.53(5) yes
O(11) K O(22) . 5 70.12(5) yes
O(22) K O(1) . 2 87.35(5) yes
O(1) C(1) C(2) . . 116.1(2) yes
C(2) C(1) O(11) . . 117.8(2) yes
O(2) C(2) C(1) . . 115.8(2) yes
C(1) C(2) O(22) . . 118.5(2) yes
O(2) C(2) O(22) . . 125.7(2) yes
K O(11) C(1) . . 107.90(10) yes
K O(22) C(2) . . 105.50(10) yes
H(41) O(4) H(42) . . 114(4) yes
H(51) O(5) H(52) . . 109(4) yes
O(22) K O(3) . 3 147.86(5) yes
O(22) K O(4) . 4 142.03(5) yes
O(22) K O(5) . 3 73.63(6) yes
O(22) K O(11) . 5 72.63(6) yes
O(22) K O(22) . 5 99.30(6) yes
O(4) K O(3) 4 3 70.09(5) yes
O(4) K O(5) 4 3 137.24(6) yes
O(4) K O(11) 4 5 72.24(5) yes
O(4) K O(22) 4 5 71.83(6) yes
O(11) K O(22) 5 5 55.52(5) yes
O(11) K O(3) 5 3 135.18(6) yes
O(11) K O(5) 5 3 145.59(5) yes
O(22) K O(3) 5 3 89.83(6) yes
O(22) K O(5) 5 3 138.08(6) yes

loop_
_geom_bond_atom_site_label_1
_geom_bond_atom_site_label_2
_geom_bond_site_symmetry_2
_geom_bond_distance
_geom_bond_publ_flag
Ni O(1) . 2.050(2) yes
Ni O(2) . 2.016(2) yes
Ni O(3) . 2.086(2) yes
O(1) C(1) . 1.264(2) yes
O(2) C(2) . 1.260(2) yes
O(3) H(31) . 0.94(4) yes
O(3) H(32) . 0.89(6) yes
K O(1) 2 2.992(2) yes
K O(3) 3 2.943(2) yes
K O(4) 4 2.942(2) yes
K O(5) 3 2.779(3) yes
C(1) C(2) . 1.547(2) yes
C(1) O(11) . 1.236(2) yes
C(2) O(22) . 1.237(2) yes
O(4) H(41) . 0.85(4) yes
O(4) H(42) . 0.82(4) yes
O(5) H(51) . 0.87(4) yes
O(5) H(52) . 0.85(4) yes
K O(11) 5 2.796(2) yes
K O(22) 5 3.017(2) yes
K O(11) . 2.844(2) yes
K O(22) . 2.892(2) yes
